data_7132263
loop_
_publ_author_name
'Reddy, Mokilla Ramachandra'
'Eerappa , Rajakumara'
'Gedu, Satyanarayana'

_publ_section_title
;
 Transition Metal-Free and Temperature Dependent One-Pot Access to
 Phenanthrene-Fused Heterocycles via 1,3-Dipolar Cycloaddition Pathway
;
_journal_name_full 'Chemical Communications'
_journal_paper_doi 10.1039/D3CC04473D
_journal_year 2023
_chemical_formula_moiety 'C21 H13 Cl N2'
_chemical_formula_sum 'C21 H13 Cl N2'
_chemical_formula_weight 328.78
_space_group_crystal_system monoclinic
_space_group_IT_number 14
_space_group_name_Hall '-P 2yn'
_space_group_name_H-M_alt 'P 1 21/n 1'
_atom_sites_solution_hydrogens geom
_atom_sites_solution_primary dual
_audit_creation_date 2023-06-30
_audit_creation_method
;
Olex2 1.5-alpha
(compiled 2023.03.06 svn.rbb2c1857 for OlexSys, GUI svn.r6748)
;
_audit_update_record
;
2023-09-08 deposited with the CCDC.	2023-10-25 downloaded from the CCDC.
;
_cell_angle_alpha 90
_cell_angle_beta 96.540(8)
_cell_angle_gamma 90
_cell_formula_units_Z 4
_cell_length_a 12.556(4)
_cell_length_b 4.0074(12)
_cell_length_c 30.397(7)
_cell_measurement_reflns_used 1556
_cell_measurement_temperature 298
_cell_measurement_theta_max 19.11
_cell_measurement_theta_min 2.45
_cell_volume 1519.5(8)
_computing_cell_refinement 'SAINT V8.40B (?, 2016)'
_computing_data_reduction 'SAINT V8.40B (?, 2016)'
_computing_molecular_graphics 'Olex2 1.5-alpha (Dolomanov et al., 2009)'
_computing_publication_material 'Olex2 1.5-alpha (Dolomanov et al., 2009)'
_computing_structure_refinement 'XL  (Sheldrick, 2008)'
_computing_structure_solution 'SHELXT 2018/2 (Sheldrick, 2018)'
_diffrn_ambient_temperature 298
_diffrn_measured_fraction_theta_full 1.000
_diffrn_measured_fraction_theta_max 1.000
_diffrn_measurement_device_type 'Bruker APEX-II CCD'
_diffrn_measurement_method '\f and \w scans'
_diffrn_radiation_type MoK\a
_diffrn_radiation_wavelength 0.71073
_diffrn_reflns_av_R_equivalents 0.2434
_diffrn_reflns_av_unetI/netI 0.1078
_diffrn_reflns_Laue_measured_fraction_full 1.000
_diffrn_reflns_Laue_measured_fraction_max 1.000
_diffrn_reflns_limit_h_max 14
_diffrn_reflns_limit_h_min -14
_diffrn_reflns_limit_k_max 4
_diffrn_reflns_limit_k_min -4
_diffrn_reflns_limit_l_max 34
_diffrn_reflns_limit_l_min -34
_diffrn_reflns_number 33432
_diffrn_reflns_point_group_measured_fraction_full 1.000
_diffrn_reflns_point_group_measured_fraction_max 1.000
_diffrn_reflns_theta_full 24.047
_diffrn_reflns_theta_max 24.047
_diffrn_reflns_theta_min 1.694
_diffrn_source_current 1.4
_diffrn_source_power 0.07
_diffrn_source_voltage 50.0
_diffrn_standards_number 0
_exptl_absorpt_coefficient_mu 0.254
_exptl_absorpt_correction_T_max 0.7454
_exptl_absorpt_correction_T_min 0.5094
_exptl_absorpt_correction_type multi-scan
_exptl_absorpt_process_details
;
SADABS-2016/2 (Bruker,2016/2) was used for absorption correction.
wR2(int) was 0.1838 before and 0.0968 after correction.
The Ratio of minimum to maximum transmission is 0.6834.
The \l/2 correction factor is Not present.
;
_exptl_crystal_colour 'clear light colourless'
_exptl_crystal_colour_lustre clear
_exptl_crystal_colour_modifier light
_exptl_crystal_colour_primary colourless
_exptl_crystal_density_diffrn 1.437
_exptl_crystal_description block
_exptl_crystal_F_000 680
_exptl_crystal_size_max 0.065
_exptl_crystal_size_mid 0.056
_exptl_crystal_size_min 0.045
_refine_diff_density_max 0.245
_refine_diff_density_min -0.236
_refine_diff_density_rms 0.058
_refine_ls_extinction_coef 0.0091(17)
_refine_ls_extinction_expression Fc^*^=kFc[1+0.001xFc^2^\l^3^/sin(2\q)]^-1/4^
_refine_ls_extinction_method 'SHELXL-2019/1 (Sheldrick 2019)'
_refine_ls_goodness_of_fit_ref 1.015
_refine_ls_hydrogen_treatment constr
_refine_ls_matrix_type full
_refine_ls_number_parameters 218
_refine_ls_number_reflns 2407
_refine_ls_number_restraints 0
_refine_ls_restrained_S_all 1.015
_refine_ls_R_factor_all 0.1257
_refine_ls_R_factor_gt 0.0568
_refine_ls_shift/su_max 0.000
_refine_ls_shift/su_mean 0.000
_refine_ls_structure_factor_coef Fsqd
_refine_ls_weighting_details 'w=1/[\s^2^(Fo^2^)+(0.0513P)^2^+0.2027P] where P=(Fo^2^+2Fc^2^)/3'
_refine_ls_weighting_scheme calc
_refine_ls_wR_factor_gt 0.1159
_refine_ls_wR_factor_ref 0.1448
_reflns_Friedel_coverage 0.000
_reflns_number_gt 1347
_reflns_number_total 2407
_reflns_threshold_expression 'I > 2\s(I)'
_cod_data_source_file d3cc04473d2.cif
_cod_data_source_block mo_gs_rc_512_1_0m
_cod_original_cell_volume 1519.6(7)
_cod_database_code 7132263
_shelx_shelxl_version_number 2019/1
_shelx_space_group_comment
;
The symmetry employed for this shelxl refinement is uniquely defined
by the following loop, which should always be used as a source of
symmetry information in preference to the above space-group names.
They are only intended as comments.
;
_shelx_estimated_absorpt_t_max 0.989
_shelx_estimated_absorpt_t_min 0.984
_olex2_refinement_description
;
1. Fixed Uiso
 At 1.2 times of:
  All C(H) groups
2.a Aromatic/amide H refined with riding coordinates:
 C1(H1), C2(H2), C3(H3), C7(H7), C8(H8), C9(H9), C11(H11), C12(H12), C15(H15),
 C16(H16), C17(H17), C18(H18), C21(H21)
;
_olex2_exptl_crystal_mounting_method 'Nylon loop'
_olex2_submission_special_instructions 'No special instructions were received'

loop_
_space_group_symop_operation_xyz
'x, y, z'
'-x+1/2, y+1/2, -z+1/2'
'-x, -y, -z'
'x-1/2, -y-1/2, z-1/2'

loop_
_atom_site_label
_atom_site_type_symbol
_atom_site_fract_x
_atom_site_fract_y
_atom_site_fract_z
_atom_site_U_iso_or_equiv
_atom_site_adp_type
_atom_site_occupancy
_atom_site_site_symmetry_order
_atom_site_calc_flag
_atom_site_refinement_flags_posn
_atom_site_refinement_flags_adp
_atom_site_refinement_flags_occupancy
_atom_site_disorder_assembly
_atom_site_disorder_group
Cl1 Cl 0.89071(8) 0.7147(3) 0.45205(3) 0.0633(4) Uani 1 1 d . . . . .
N1 N 0.5124(2) 0.1503(7) 0.63920(9) 0.0392(8) Uani 1 1 d . . . . .
N2 N 0.5934(2) 0.2928(7) 0.66653(9) 0.0404(8) Uani 1 1 d . . . . .
C1 C 0.2543(3) -0.3026(10) 0.69119(15) 0.0565(12) Uani 1 1 d . . . . .
H1 H 0.197051 -0.405586 0.702636 0.068 Uiso 1 1 calc R U . . .
C2 C 0.2415(3) -0.1700(11) 0.64918(14) 0.0563(12) Uani 1 1 d . . . . .
H2 H 0.175099 -0.183084 0.632268 0.068 Uiso 1 1 calc R U . . .
C3 C 0.3261(3) -0.0177(10) 0.63181(12) 0.0464(10) Uani 1 1 d . . . . .
H3 H 0.316997 0.072776 0.603461 0.056 Uiso 1 1 calc R U . . .
C4 C 0.4245(3) -0.0019(9) 0.65726(12) 0.0391(10) Uani 1 1 d . . . . .
C5 C 0.6608(3) 0.4099(9) 0.63885(12) 0.0364(9) Uani 1 1 d . . . . .
C6 C 0.7596(3) 0.5875(9) 0.65167(12) 0.0374(10) Uani 1 1 d . . . . .
C7 C 0.7954(3) 0.6612(9) 0.69573(12) 0.0439(10) Uani 1 1 d . . . . .
H7 H 0.754675 0.595222 0.717929 0.053 Uiso 1 1 calc R U . . .
C8 C 0.8897(3) 0.8298(10) 0.70676(13) 0.0509(11) Uani 1 1 d . . . . .
H8 H 0.913298 0.877343 0.736208 0.061 Uiso 1 1 calc R U . . .
C9 C 0.9493(3) 0.9282(10) 0.67342(13) 0.0510(11) Uani 1 1 d . . . . .
H9 H 1.013206 1.043702 0.680578 0.061 Uiso 1 1 calc R U . . .
C10 C 0.8104(3) 0.6147(10) 0.49335(12) 0.0430(10) Uani 1 1 d . . . . .
C11 C 0.7130(3) 0.4580(10) 0.48148(12) 0.0476(11) Uani 1 1 d . . . . .
H11 H 0.689878 0.410802 0.451978 0.057 Uiso 1 1 calc R U . . .
C12 C 0.6510(3) 0.3737(10) 0.51448(12) 0.0442(10) Uani 1 1 d . . . . .
H12 H 0.585314 0.269404 0.506940 0.053 Uiso 1 1 calc R U . . .
C13 C 0.6848(3) 0.4415(9) 0.55899(11) 0.0358(9) Uani 1 1 d . . . . .
C14 C 0.6233(3) 0.3448(9) 0.59452(11) 0.0350(9) Uani 1 1 d . . . . .
C15 C 0.5283(3) 0.1792(9) 0.59609(12) 0.0404(10) Uani 1 1 d . . . . .
H15 H 0.483076 0.101001 0.571941 0.049 Uiso 1 1 calc R U . . .
C16 C 0.3529(3) -0.2814(10) 0.71617(13) 0.0504(11) Uani 1 1 d . . . . .
H16 H 0.361618 -0.366350 0.744828 0.060 Uiso 1 1 calc R U . . .
C17 C 0.4385(3) -0.1358(9) 0.69910(12) 0.0474(11) Uani 1 1 d . . . . .
H17 H 0.505277 -0.128037 0.715769 0.057 Uiso 1 1 calc R U . . .
C18 C 0.9152(3) 0.8570(9) 0.62986(13) 0.0492(11) Uani 1 1 d . . . . .
H18 H 0.956701 0.926135 0.608066 0.059 Uiso 1 1 calc R U . . .
C19 C 0.8199(3) 0.6836(9) 0.61740(12) 0.0378(9) Uani 1 1 d . . . . .
C20 C 0.7837(3) 0.6057(9) 0.57070(11) 0.0361(9) Uani 1 1 d . . . . .
C21 C 0.8447(3) 0.6894(9) 0.53642(12) 0.0437(10) Uani 1 1 d . . . . .
H21 H 0.910017 0.797929 0.543205 0.052 Uiso 1 1 calc R U . . .

loop_
_atom_site_aniso_label
_atom_site_aniso_U_11
_atom_site_aniso_U_22
_atom_site_aniso_U_33
_atom_site_aniso_U_23
_atom_site_aniso_U_13
_atom_site_aniso_U_12
Cl1 0.0567(7) 0.0901(10) 0.0455(7) 0.0091(6) 0.0162(5) -0.0061(6)
N1 0.0387(18) 0.045(2) 0.0340(19) -0.0025(15) 0.0055(15) -0.0003(15)
N2 0.0376(17) 0.047(2) 0.036(2) -0.0037(15) 0.0024(15) 0.0051(16)
C1 0.065(3) 0.053(3) 0.056(3) -0.001(2) 0.025(2) -0.006(2)
C2 0.044(2) 0.070(3) 0.057(3) -0.005(2) 0.012(2) -0.006(2)
C3 0.046(2) 0.059(3) 0.034(2) 0.004(2) 0.0046(19) -0.003(2)
C4 0.043(2) 0.040(3) 0.036(2) -0.0046(19) 0.0110(19) 0.0024(19)
C5 0.037(2) 0.039(3) 0.033(2) 0.0013(18) 0.0065(18) 0.0065(18)
C6 0.033(2) 0.043(3) 0.036(2) 0.0007(18) 0.0015(17) 0.0086(18)
C7 0.044(2) 0.048(3) 0.039(3) -0.001(2) 0.0020(18) 0.005(2)
C8 0.048(2) 0.060(3) 0.042(3) -0.005(2) -0.006(2) 0.006(2)
C9 0.045(2) 0.057(3) 0.049(3) -0.004(2) -0.004(2) -0.002(2)
C10 0.042(2) 0.046(3) 0.041(3) 0.0044(19) 0.0100(19) 0.0068(19)
C11 0.051(3) 0.057(3) 0.034(2) -0.001(2) 0.003(2) 0.003(2)
C12 0.040(2) 0.054(3) 0.038(3) -0.003(2) 0.0033(19) 0.0004(19)
C13 0.040(2) 0.034(2) 0.034(2) 0.0019(18) 0.0058(17) 0.0091(18)
C14 0.035(2) 0.037(2) 0.033(2) -0.0003(18) 0.0040(17) 0.0025(18)
C15 0.041(2) 0.051(3) 0.030(2) -0.0029(19) 0.0054(17) 0.004(2)
C16 0.067(3) 0.049(3) 0.038(3) 0.006(2) 0.017(2) 0.009(2)
C17 0.049(2) 0.055(3) 0.038(3) 0.001(2) 0.0062(19) 0.006(2)
C18 0.040(2) 0.061(3) 0.046(3) 0.001(2) 0.0012(19) -0.001(2)
C19 0.033(2) 0.040(2) 0.040(2) -0.0011(18) 0.0000(17) 0.0059(18)
C20 0.031(2) 0.039(3) 0.037(2) 0.0030(18) 0.0027(17) 0.0056(18)
C21 0.037(2) 0.047(3) 0.046(3) 0.004(2) 0.0042(19) 0.0021(19)

loop_
_atom_type_symbol
_atom_type_description
_atom_type_scat_dispersion_real
_atom_type_scat_dispersion_imag
_atom_type_scat_source
C C 0.0033 0.0016 'International Tables Vol C Tables 4.2.6.8 and 6.1.1.4'
H H 0.0000 0.0000 'International Tables Vol C Tables 4.2.6.8 and 6.1.1.4'
Cl Cl 0.1484 0.1585 'International Tables Vol C Tables 4.2.6.8 and 6.1.1.4'
N N 0.0061 0.0033 'International Tables Vol C Tables 4.2.6.8 and 6.1.1.4'

loop_
_geom_angle_atom_site_label_1
_geom_angle_atom_site_label_2
_geom_angle_atom_site_label_3
_geom_angle
_geom_angle_site_symmetry_1
_geom_angle_site_symmetry_3
_geom_angle_publ_flag
N2 N1 C4 120.1(3) . . ?
C15 N1 N2 111.8(3) . . ?
C15 N1 C4 128.1(3) . . ?
C5 N2 N1 104.1(3) . . ?
C2 C1 H1 120.3 . . ?
C2 C1 C16 119.3(4) . . ?
C16 C1 H1 120.3 . . ?
C1 C2 H2 119.6 . . ?
C1 C2 C3 120.8(4) . . ?
C3 C2 H2 119.6 . . ?
C2 C3 H3 120.5 . . ?
C2 C3 C4 118.9(4) . . ?
C4 C3 H3 120.5 . . ?
C3 C4 N1 119.1(3) . . ?
C17 C4 N1 120.1(3) . . ?
C17 C4 C3 120.8(3) . . ?
N2 C5 C6 125.9(3) . . ?
N2 C5 C14 111.8(3) . . ?
C14 C5 C6 122.4(3) . . ?
C7 C6 C5 122.4(3) . . ?
C7 C6 C19 120.7(3) . . ?
C19 C6 C5 116.9(3) . . ?
C6 C7 H7 119.6 . . ?
C8 C7 C6 120.9(4) . . ?
C8 C7 H7 119.6 . . ?
C7 C8 H8 120.5 . . ?
C7 C8 C9 119.0(4) . . ?
C9 C8 H8 120.5 . . ?
C8 C9 H9 119.6 . . ?
C18 C9 C8 120.8(4) . . ?
C18 C9 H9 119.6 . . ?
C11 C10 Cl1 118.9(3) . . ?
C21 C10 Cl1 119.6(3) . . ?
C21 C10 C11 121.5(3) . . ?
C10 C11 H11 120.8 . . ?
C12 C11 C10 118.4(4) . . ?
C12 C11 H11 120.8 . . ?
C11 C12 H12 119.2 . . ?
C11 C12 C13 121.5(3) . . ?
C13 C12 H12 119.2 . . ?
C12 C13 C14 122.7(3) . . ?
C12 C13 C20 119.6(3) . . ?
C20 C13 C14 117.6(3) . . ?
C5 C14 C13 121.2(3) . . ?
C15 C14 C5 104.8(3) . . ?
C15 C14 C13 134.0(3) . . ?
N1 C15 C14 107.5(3) . . ?
N1 C15 H15 126.3 . . ?
C14 C15 H15 126.3 . . ?
C1 C16 H16 119.7 . . ?
C17 C16 C1 120.6(4) . . ?
C17 C16 H16 119.7 . . ?
C4 C17 C16 119.5(4) . . ?
C4 C17 H17 120.2 . . ?
C16 C17 H17 120.2 . . ?
C9 C18 H18 119.1 . . ?
C9 C18 C19 121.8(4) . . ?
C19 C18 H18 119.1 . . ?
C6 C19 C20 121.4(3) . . ?
C18 C19 C6 116.8(3) . . ?
C18 C19 C20 121.8(3) . . ?
C13 C20 C19 120.5(3) . . ?
C21 C20 C13 117.6(3) . . ?
C21 C20 C19 122.0(3) . . ?
C10 C21 C20 121.4(3) . . ?
C10 C21 H21 119.3 . . ?
C20 C21 H21 119.3 . . ?

loop_
_geom_bond_atom_site_label_1
_geom_bond_atom_site_label_2
_geom_bond_distance
_geom_bond_site_symmetry_2
_geom_bond_publ_flag
Cl1 C10 1.744(3) . ?
N1 N2 1.363(4) . ?
N1 C4 1.424(4) . ?
N1 C15 1.353(4) . ?
N2 C5 1.344(4) . ?
C1 H1 0.9300 . ?
C1 C2 1.376(5) . ?
C1 C16 1.379(5) . ?
C2 H2 0.9300 . ?
C2 C3 1.381(5) . ?
C3 H3 0.9300 . ?
C3 C4 1.383(5) . ?
C4 C17 1.373(5) . ?
C5 C6 1.445(5) . ?
C5 C14 1.401(5) . ?
C6 C7 1.395(5) . ?
C6 C19 1.409(5) . ?
C7 H7 0.9300 . ?
C7 C8 1.372(5) . ?
C8 H8 0.9300 . ?
C8 C9 1.384(5) . ?
C9 H9 0.9300 . ?
C9 C18 1.374(5) . ?
C10 C11 1.386(5) . ?
C10 C21 1.364(5) . ?
C11 H11 0.9300 . ?
C11 C12 1.379(5) . ?
C12 H12 0.9300 . ?
C12 C13 1.398(5) . ?
C13 C14 1.450(4) . ?
C13 C20 1.414(5) . ?
C14 C15 1.370(4) . ?
C15 H15 0.9300 . ?
C16 H16 0.9300 . ?
C16 C17 1.375(5) . ?
C17 H17 0.9300 . ?
C18 H18 0.9300 . ?
C18 C19 1.398(5) . ?
C19 C20 1.474(5) . ?
C20 C21 1.403(5) . ?
C21 H21 0.9300 . ?

loop_
_geom_torsion_atom_site_label_1
_geom_torsion_atom_site_label_2
_geom_torsion_atom_site_label_3
_geom_torsion_atom_site_label_4
_geom_torsion
_geom_torsion_site_symmetry_1
_geom_torsion_site_symmetry_2
_geom_torsion_site_symmetry_3
_geom_torsion_site_symmetry_4
_geom_torsion_publ_flag
Cl1 C10 C11 C12 178.7(3) . . . . ?
Cl1 C10 C21 C20 -178.4(3) . . . . ?
N1 N2 C5 C6 179.3(3) . . . . ?
N1 N2 C5 C14 0.3(4) . . . . ?
N1 C4 C17 C16 179.9(3) . . . . ?
N2 N1 C4 C3 153.0(3) . . . . ?
N2 N1 C4 C17 -28.1(5) . . . . ?
N2 N1 C15 C14 0.3(4) . . . . ?
N2 C5 C6 C7 -0.9(6) . . . . ?
N2 C5 C6 C19 178.8(3) . . . . ?
N2 C5 C14 C13 -178.4(3) . . . . ?
N2 C5 C14 C15 -0.1(4) . . . . ?
C1 C2 C3 C4 0.4(6) . . . . ?
C1 C16 C17 C4 1.9(6) . . . . ?
C2 C1 C16 C17 -1.4(6) . . . . ?
C2 C3 C4 N1 179.0(3) . . . . ?
C2 C3 C4 C17 0.2(6) . . . . ?
C3 C4 C17 C16 -1.3(6) . . . . ?
C4 N1 N2 C5 -179.8(3) . . . . ?
C4 N1 C15 C14 179.8(3) . . . . ?
C5 C6 C7 C8 179.9(3) . . . . ?
C5 C6 C19 C18 179.6(3) . . . . ?
C5 C6 C19 C20 -0.1(5) . . . . ?
C5 C14 C15 N1 -0.1(4) . . . . ?
C6 C5 C14 C13 2.6(5) . . . . ?
C6 C5 C14 C15 -179.1(3) . . . . ?
C6 C7 C8 C9 0.3(6) . . . . ?
C6 C19 C20 C13 2.2(5) . . . . ?
C6 C19 C20 C21 -177.7(3) . . . . ?
C7 C6 C19 C18 -0.7(5) . . . . ?
C7 C6 C19 C20 179.6(3) . . . . ?
C7 C8 C9 C18 -0.4(6) . . . . ?
C8 C9 C18 C19 -0.1(6) . . . . ?
C9 C18 C19 C6 0.6(5) . . . . ?
C9 C18 C19 C20 -179.7(3) . . . . ?
C10 C11 C12 C13 -0.3(6) . . . . ?
C11 C10 C21 C20 1.1(6) . . . . ?
C11 C12 C13 C14 -177.6(3) . . . . ?
C11 C12 C13 C20 1.2(5) . . . . ?
C12 C13 C14 C5 178.5(3) . . . . ?
C12 C13 C14 C15 0.8(6) . . . . ?
C12 C13 C20 C19 179.1(3) . . . . ?
C12 C13 C20 C21 -0.9(5) . . . . ?
C13 C14 C15 N1 177.8(4) . . . . ?
C13 C20 C21 C10 -0.2(5) . . . . ?
C14 C5 C6 C7 178.0(3) . . . . ?
C14 C5 C6 C19 -2.3(5) . . . . ?
C14 C13 C20 C19 -2.0(5) . . . . ?
C14 C13 C20 C21 177.9(3) . . . . ?
C15 N1 N2 C5 -0.4(4) . . . . ?
C15 N1 C4 C3 -26.4(6) . . . . ?
C15 N1 C4 C17 152.5(4) . . . . ?
C16 C1 C2 C3 0.2(6) . . . . ?
C18 C19 C20 C13 -177.5(3) . . . . ?
C18 C19 C20 C21 2.6(5) . . . . ?
C19 C6 C7 C8 0.2(5) . . . . ?
C19 C20 C21 C10 179.8(3) . . . . ?
C20 C13 C14 C5 -0.3(5) . . . . ?
C20 C13 C14 C15 -178.0(4) . . . . ?
C21 C10 C11 C12 -0.8(6) . . . . ?
